data_7112013
loop_
_publ_author_name
'Mengru Li'
'Haiyan Yuan'
'Baozhong Zhao'
'Fushun Liang'
'Jingping Zhang'

_publ_section_title
;
 Alkyne aminohalogenation enabled by DBU-activated N-haloimides: direct
 synthesis of halogenated enamines
;
_journal_name_full Chem.Commun.
_journal_page_first 2360
_journal_paper_doi 10.1039/c3cc49572h
_journal_volume 50
_journal_year 2014
_chemical_formula_moiety 'C16 H10 N O2 Br'
_chemical_formula_sum 'C16 H10 Br N O2'
_chemical_formula_weight 328.17
_chemical_name_common 'C16 H10 N O2 Br'
_chemical_name_systematic
; 
 ? 
;
_space_group_IT_number 1
_symmetry_cell_setting triclinic
_symmetry_space_group_name_Hall 'P 1'
_symmetry_space_group_name_H-M 'P 1'
_atom_sites_solution_hydrogens geom
_atom_sites_solution_primary direct
_atom_sites_solution_secondary difmap
_audit_creation_method SHELXL-97
_cell_angle_alpha 107.363(2)
_cell_angle_beta 94.428(2)
_cell_angle_gamma 103.078(2)
_cell_formula_units_Z 2
_cell_length_a 7.5646(10)
_cell_length_b 8.0027(11)
_cell_length_c 12.4858(16)
_cell_measurement_temperature 273(2)
_cell_measurement_theta_max 26.04
_cell_measurement_theta_min 1.73
_cell_volume 694.13(16)
_computing_cell_refinement 'Bruker SMART'
_computing_data_collection 'Bruker SMART'
_computing_data_reduction 'Bruker SAINT'
_computing_molecular_graphics 'Bruker SHELXTL'
_computing_publication_material 'Bruker SHELXTL'
_computing_structure_refinement 'SHELXL-97 (Sheldrick, 1997)'
_computing_structure_solution 'SHELXS-97 (Sheldrick, 1990)'
_diffrn_ambient_temperature 273(2)
_diffrn_measured_fraction_theta_full 0.961
_diffrn_measured_fraction_theta_max 0.961
_diffrn_measurement_device_type 'CCD area detector'
_diffrn_measurement_method 'phi and omega scans'
_diffrn_radiation_monochromator graphite
_diffrn_radiation_source 'fine-focus sealed tube'
_diffrn_radiation_type MoK\a
_diffrn_radiation_wavelength 0.71073
_diffrn_reflns_av_R_equivalents 0.0130
_diffrn_reflns_av_sigmaI/netI 0.0327
_diffrn_reflns_limit_h_max 6
_diffrn_reflns_limit_h_min -9
_diffrn_reflns_limit_k_max 9
_diffrn_reflns_limit_k_min -9
_diffrn_reflns_limit_l_max 15
_diffrn_reflns_limit_l_min -13
_diffrn_reflns_number 3742
_diffrn_reflns_theta_full 26.04
_diffrn_reflns_theta_max 26.04
_diffrn_reflns_theta_min 1.73
_exptl_absorpt_coefficient_mu 2.960
_exptl_absorpt_correction_T_max 0.411
_exptl_absorpt_correction_T_min 0.300
_exptl_absorpt_correction_type multi-scan
_exptl_absorpt_process_details SADABS
_exptl_crystal_colour yellow
_exptl_crystal_density_diffrn 1.570
_exptl_crystal_density_method 'not measured'
_exptl_crystal_description block
_exptl_crystal_F_000 328
_exptl_crystal_size_max 0.60
_exptl_crystal_size_mid 0.35
_exptl_crystal_size_min 0.30
_refine_diff_density_max 0.566
_refine_diff_density_min -0.407
_refine_diff_density_rms 0.073
_refine_ls_abs_structure_details 'Flack H D (1983), Acta Cryst. A39, 876-881'
_refine_ls_abs_structure_Flack 0.00
_refine_ls_extinction_method none
_refine_ls_goodness_of_fit_ref 1.026
_refine_ls_hydrogen_treatment mixed
_refine_ls_matrix_type full
_refine_ls_number_parameters 203
_refine_ls_number_reflns 3164
_refine_ls_number_restraints 7
_refine_ls_restrained_S_all 1.031
_refine_ls_R_factor_all 0.0643
_refine_ls_R_factor_gt 0.0485
_refine_ls_shift/su_max 0.001
_refine_ls_shift/su_mean 0.000
_refine_ls_structure_factor_coef Fsqd
_refine_ls_weighting_details 'calc w=1/[\s^2^(Fo^2^)+(0.0612P)^2^+0.7251P] where P=(Fo^2^+2Fc^2^)/3'
_refine_ls_weighting_scheme calc
_refine_ls_wR_factor_gt 0.1133
_refine_ls_wR_factor_ref 0.1262
_reflns_number_gt 2487
_reflns_number_total 3164
_reflns_threshold_expression >2sigma(I)
_cod_data_source_file c3cc49572h.txt
_cod_data_source_block tan135
_cod_original_sg_symbol_H-M P1
_cod_database_code 7112013

loop_
_symmetry_equiv_pos_as_xyz
'x, y, z'

loop_
_atom_site_label
_atom_site_type_symbol
_atom_site_fract_x
_atom_site_fract_y
_atom_site_fract_z
_atom_site_U_iso_or_equiv
_atom_site_adp_type
_atom_site_occupancy
_atom_site_symmetry_multiplicity
_atom_site_calc_flag
_atom_site_refinement_flags
Br1 Br 0.81213(10) 0.97443(11) 0.21503(8) 0.0691(4) Uani 1 1 d .
C1 C 0.587(2) 0.825(2) 0.2219(14) 0.0600(5) Uani 1 1 d .
H1A H 0.5361 0.7194 0.1609 0.072 Uiso 1 1 calc R
C2 C 0.4952(18) 0.8618(17) 0.3107(12) 0.045(3) Uani 1 1 d .
C3 C 0.3220(9) 0.7320(10) 0.3158(7) 0.048(3) Uani 1 1 d G
C4 C 0.3121(9) 0.5472(10) 0.2737(7) 0.0600(5) Uani 1 1 d G
H4A H 0.4157 0.5095 0.2527 0.072 Uiso 1 1 calc R
C5 C 0.1466(9) 0.4188(9) 0.2630(7) 0.0600(5) Uani 1 1 d G
H5A H 0.1400 0.2957 0.2349 0.072 Uiso 1 1 calc R
C6 C -0.0090(10) 0.4753(8) 0.2945(7) 0.0600(5) Uani 1 1 d G
H6A H -0.1192 0.3899 0.2873 0.072 Uiso 1 1 calc R
C7 C 0.0009(11) 0.6602(8) 0.3366(7) 0.0600(5) Uani 1 1 d G
H7A H -0.1027 0.6978 0.3576 0.072 Uiso 1 1 calc R
C8 C 0.1664(10) 0.7885(10) 0.3473(7) 0.0600(5) Uani 1 1 d G
H8A H 0.1730 0.9116 0.3753 0.072 Uiso 1 1 calc R
C9 C 0.6400(18) 1.0419(14) 0.5107(10) 0.049(3) Uani 1 1 d D
C12 C 0.563(2) 1.2021(19) 0.3958(12) 0.0600(5) Uani 1 1 d D
C10 C 0.6456(11) 1.3290(9) 0.5046(6) 0.0327(14) Uani 1 1 d GD
C11 C 0.6926(11) 1.2367(9) 0.5752(6) 0.044(3) Uani 1 1 d GD
C13 C 0.7810(13) 1.3316(11) 0.6849(7) 0.062(4) Uani 1 1 d G
H13A H 0.8127 1.2694 0.7324 0.075 Uiso 1 1 calc R
C14 C 0.8224(15) 1.5188(12) 0.7240(8) 0.0600(5) Uani 1 1 d G
H14A H 0.8820 1.5827 0.7979 0.072 Uiso 1 1 calc R
C15 C 0.7754(14) 1.6111(11) 0.6534(8) 0.067(3) Uani 1 1 d G
H15A H 0.8033 1.7371 0.6797 0.080 Uiso 1 1 calc R
C16 C 0.6870(12) 1.5162(10) 0.5437(7) 0.0499(18) Uani 1 1 d G
H16A H 0.6554 1.5783 0.4961 0.060 Uiso 1 1 calc R
N1 N 0.5598(16) 1.0250(14) 0.4034(10) 0.047(3) Uani 1 1 d .
O11 O 0.6890(9) 0.9190(10) 0.5323(7) 0.0600(5) Uani 1 1 d .
O12 O 0.5102(10) 1.2292(11) 0.3102(8) 0.0600(5) Uani 1 1 d .
Br2 Br 0.17900(11) 0.87118(11) 1.04482(8) 0.0699(4) Uani 1 1 d .
C21 C 0.4042(16) 1.0248(18) 1.0359(12) 0.0434(17) Uani 1 1 d .
H21A H 0.4536 1.1319 1.0960 0.052 Uiso 1 1 calc R
C22 C 0.4926(19) 0.9901(18) 0.9519(12) 0.045(3) Uani 1 1 d .
C23 C 0.6722(9) 1.1147(10) 0.9507(6) 0.043(3) Uani 1 1 d G
C24 C 0.7086(9) 1.3002(10) 0.9982(6) 0.0600(5) Uani 1 1 d G
H24A H 0.6181 1.3522 1.0291 0.072 Uiso 1 1 calc R
C25 C 0.8790(9) 1.4088(9) 0.9998(6) 0.0600(5) Uani 1 1 d G
H25A H 0.9036 1.5341 1.0318 0.072 Uiso 1 1 calc R
C26 C 1.0130(10) 1.3318(8) 0.9540(7) 0.0600(5) Uani 1 1 d G
H26A H 1.1282 1.4051 0.9551 0.072 Uiso 1 1 calc R
C27 C 0.9766(10) 1.1463(8) 0.9066(7) 0.0600(5) Uani 1 1 d G
H27A H 1.0671 1.0943 0.8756 0.072 Uiso 1 1 calc R
C28 C 0.8062(9) 1.0377(9) 0.9049(7) 0.053(2) Uani 1 1 d G
H28A H 0.7816 0.9124 0.8729 0.063 Uiso 1 1 calc R
C29 C 0.3454(16) 0.8054(15) 0.7508(11) 0.049(3) Uani 1 1 d D
C32 C 0.4350(16) 0.6511(14) 0.8673(8) 0.0354(15) Uani 1 1 d D
C30 C 0.3429(14) 0.5197(10) 0.7581(7) 0.0600(5) Uani 1 1 d GD
C31 C 0.2945(12) 0.6128(10) 0.6879(7) 0.042(3) Uani 1 1 d GD
C33 C 0.2073(12) 0.5182(10) 0.5774(7) 0.053(3) Uani 1 1 d G
H33A H 0.1748 0.5806 0.5303 0.063 Uiso 1 1 calc R
C34 C 0.1685(15) 0.3305(11) 0.5372(8) 0.0600(5) Uani 1 1 d G
H34A H 0.1100 0.2670 0.4630 0.072 Uiso 1 1 calc R
C35 C 0.2170(15) 0.2374(12) 0.6074(8) 0.0600(5) Uani 1 1 d G
H35A H 0.1910 0.1115 0.5804 0.072 Uiso 1 1 calc R
C36 C 0.3041(14) 0.3320(11) 0.7179(7) 0.0600(5) Uani 1 1 d G
H36A H 0.3366 0.2696 0.7650 0.072 Uiso 1 1 calc R
N2 N 0.4372(16) 0.8198(15) 0.8602(9) 0.044(3) Uani 1 1 d .
O21 O 0.5131(10) 0.6317(11) 0.9509(8) 0.0600(5) Uani 1 1 d .
O22 O 0.3456(9) 0.9358(10) 0.7200(7) 0.0600(5) Uani 1 1 d .

loop_
_atom_site_aniso_label
_atom_site_aniso_U_11
_atom_site_aniso_U_22
_atom_site_aniso_U_33
_atom_site_aniso_U_23
_atom_site_aniso_U_13
_atom_site_aniso_U_12
Br1 0.0535(8) 0.0700(10) 0.0883(12) 0.0330(9) 0.0203(7) 0.0120(7)
C1 0.0699(12) 0.0465(9) 0.0627(10) 0.0195(8) 0.0053(8) 0.0128(8)
C2 0.047(7) 0.031(6) 0.049(8) 0.006(5) -0.006(6) 0.008(5)
C3 0.044(7) 0.033(7) 0.062(8) 0.013(5) 0.004(5) 0.004(5)
C4 0.0699(12) 0.0465(9) 0.0627(10) 0.0195(8) 0.0053(8) 0.0128(8)
C5 0.0699(12) 0.0465(9) 0.0627(10) 0.0195(8) 0.0053(8) 0.0128(8)
C6 0.0699(12) 0.0465(9) 0.0627(10) 0.0195(8) 0.0053(8) 0.0128(8)
C7 0.0699(12) 0.0465(9) 0.0627(10) 0.0195(8) 0.0053(8) 0.0128(8)
C8 0.0699(12) 0.0465(9) 0.0627(10) 0.0195(8) 0.0053(8) 0.0128(8)
C9 0.071(8) 0.031(7) 0.039(7) 0.011(5) -0.011(6) 0.008(5)
C12 0.0699(12) 0.0465(9) 0.0627(10) 0.0195(8) 0.0053(8) 0.0128(8)
C10 0.031(3) 0.026(3) 0.043(4) 0.011(3) 0.011(3) 0.011(2)
C11 0.041(7) 0.034(6) 0.051(8) 0.009(5) 0.004(6) 0.001(5)
C13 0.085(10) 0.078(11) 0.035(7) 0.029(7) 0.012(6) 0.026(8)
C14 0.0699(12) 0.0465(9) 0.0627(10) 0.0195(8) 0.0053(8) 0.0128(8)
C15 0.071(6) 0.039(5) 0.067(6) -0.011(4) 0.024(4) 0.004(4)
C16 0.060(4) 0.042(4) 0.056(5) 0.022(4) 0.024(4) 0.017(3)
N1 0.056(7) 0.028(5) 0.055(7) 0.010(5) -0.004(5) 0.013(4)
O11 0.0699(12) 0.0465(9) 0.0627(10) 0.0195(8) 0.0053(8) 0.0128(8)
O12 0.0699(12) 0.0465(9) 0.0627(10) 0.0195(8) 0.0053(8) 0.0128(8)
Br2 0.0562(8) 0.0660(10) 0.0920(12) 0.0329(9) 0.0212(8) 0.0121(7)
C21 0.036(3) 0.043(4) 0.051(4) 0.016(3) 0.011(3) 0.006(3)
C22 0.056(8) 0.038(7) 0.056(8) 0.027(6) 0.015(6) 0.019(5)
C23 0.053(7) 0.050(8) 0.027(6) 0.020(5) 0.002(5) 0.006(5)
C24 0.0699(12) 0.0465(9) 0.0627(10) 0.0195(8) 0.0053(8) 0.0128(8)
C25 0.0699(12) 0.0465(9) 0.0627(10) 0.0195(8) 0.0053(8) 0.0128(8)
C26 0.0699(12) 0.0465(9) 0.0627(10) 0.0195(8) 0.0053(8) 0.0128(8)
C27 0.0699(12) 0.0465(9) 0.0627(10) 0.0195(8) 0.0053(8) 0.0128(8)
C28 0.047(4) 0.057(5) 0.062(5) 0.026(4) 0.020(4) 0.016(4)
C29 0.047(7) 0.050(8) 0.073(9) 0.038(7) 0.027(6) 0.025(5)
C32 0.047(4) 0.027(4) 0.035(4) 0.013(3) 0.001(3) 0.011(3)
C30 0.0699(12) 0.0465(9) 0.0627(10) 0.0195(8) 0.0053(8) 0.0128(8)
C31 0.045(7) 0.046(7) 0.049(8) 0.024(6) 0.011(6) 0.024(5)
C33 0.037(6) 0.044(8) 0.071(9) 0.012(6) -0.008(6) 0.011(5)
C34 0.0699(12) 0.0465(9) 0.0627(10) 0.0195(8) 0.0053(8) 0.0128(8)
C35 0.0699(12) 0.0465(9) 0.0627(10) 0.0195(8) 0.0053(8) 0.0128(8)
C36 0.0699(12) 0.0465(9) 0.0627(10) 0.0195(8) 0.0053(8) 0.0128(8)
N2 0.057(6) 0.038(6) 0.040(6) 0.019(5) 0.009(5) 0.008(5)
O21 0.0699(12) 0.0465(9) 0.0627(10) 0.0195(8) 0.0053(8) 0.0128(8)
O22 0.0699(12) 0.0465(9) 0.0627(10) 0.0195(8) 0.0053(8) 0.0128(8)

loop_
_atom_type_symbol
_atom_type_description
_atom_type_scat_dispersion_real
_atom_type_scat_dispersion_imag
_atom_type_scat_source
C C 0.0033 0.0016 'International Tables Vol C Tables 4.2.6.8 and 6.1.1.4'
H H 0.0000 0.0000 'International Tables Vol C Tables 4.2.6.8 and 6.1.1.4'
N N 0.0061 0.0033 'International Tables Vol C Tables 4.2.6.8 and 6.1.1.4'
O O 0.0106 0.0060 'International Tables Vol C Tables 4.2.6.8 and 6.1.1.4'
Br Br -0.2901 2.4595 'International Tables Vol C Tables 4.2.6.8 and 6.1.1.4'

loop_
_geom_angle_atom_site_label_1
_geom_angle_atom_site_label_2
_geom_angle_atom_site_label_3
_geom_angle
C2 C1 Br1 123.4(12)
C1 C2 N1 121.2(14)
C1 C2 C3 121.5(12)
N1 C2 C3 117.3(13)
C4 C3 C8 120.0
C4 C3 C2 117.3(7)
C8 C3 C2 122.2(7)
C3 C4 C5 120.0
C4 C5 C6 120.0
C7 C6 C5 120.0
C6 C7 C8 120.0
C7 C8 C3 120.0
O11 C9 N1 122.6(10)
O11 C9 C11 129.2(10)
N1 C9 C11 106.3(9)
O12 C12 C10 129.3(13)
O12 C12 N1 124.4(11)
C10 C12 N1 106.2(11)
C16 C10 C11 120.0
C16 C10 C12 130.8(8)
C11 C10 C12 109.2(8)
C13 C11 C10 120.0
C13 C11 C9 131.5(7)
C10 C11 C9 108.4(7)
C11 C13 C14 120.0
C13 C14 C15 120.0
C16 C15 C14 120.0
C10 C16 C15 120.0
C9 N1 C2 126.2(10)
C9 N1 C12 109.9(10)
C2 N1 C12 123.8(11)
C22 C21 Br2 123.9(11)
C21 C22 N2 122.1(13)
C21 C22 C23 121.5(12)
N2 C22 C23 115.9(12)
C28 C23 C24 120.0
C28 C23 C22 117.8(7)
C24 C23 C22 122.1(7)
C25 C24 C23 120.0
C26 C25 C24 120.0
C27 C26 C25 120.0
C26 C27 C28 120.0
C27 C28 C23 120.0
O22 C29 N2 123.2(11)
O22 C29 C31 131.1(12)
N2 C29 C31 104.6(9)
O21 C32 N2 122.0(10)
O21 C32 C30 131.0(10)
N2 C32 C30 106.7(8)
C31 C30 C36 120.0
C31 C30 C32 108.5(7)
C36 C30 C32 131.5(7)
C30 C31 C33 120.0
C30 C31 C29 109.1(7)
C33 C31 C29 130.9(7)
C34 C33 C31 120.0
C33 C34 C35 120.0
C36 C35 C34 120.0
C35 C36 C30 120.0
C32 N2 C22 126.8(10)
C32 N2 C29 111.0(10)
C22 N2 C29 121.4(10)

loop_
_geom_bond_atom_site_label_1
_geom_bond_atom_site_label_2
_geom_bond_distance
Br1 C1 1.870(16)
C1 C2 1.35(2)
C2 N1 1.416(17)
C2 C3 1.496(15)
C3 C4 1.397(5)
C3 C8 1.397(5)
C4 C5 1.397(5)
C5 C6 1.397(5)
C6 C7 1.397(5)
C7 C8 1.397(5)
C9 O11 1.219(12)
C9 N1 1.381(15)
C9 C11 1.469(11)
C12 O12 1.208(15)
C12 C10 1.424(12)
C12 N1 1.444(19)
C10 C16 1.381(5)
C10 C11 1.382(5)
C11 C13 1.381(5)
C13 C14 1.382(5)
C14 C15 1.382(5)
C15 C16 1.381(5)
Br2 C21 1.895(12)
C21 C22 1.282(18)
C22 N2 1.442(18)
C22 C23 1.496(15)
C23 C28 1.377(5)
C23 C24 1.377(5)
C24 C25 1.377(5)
C25 C26 1.377(5)
C26 C27 1.377(5)
C27 C28 1.377(5)
C29 O22 1.215(12)
C29 N2 1.443(16)
C29 C31 1.450(12)
C32 O21 1.227(12)
C32 N2 1.375(16)
C32 C30 1.455(10)
C30 C31 1.386(6)
C30 C36 1.386(6)
C31 C33 1.386(6)
C33 C34 1.386(6)
C34 C35 1.386(6)
C35 C36 1.386(6)

loop_
_geom_torsion_atom_site_label_1
_geom_torsion_atom_site_label_2
_geom_torsion_atom_site_label_3
_geom_torsion_atom_site_label_4
_geom_torsion
Br1 C1 C2 N1 3.7(19)
Br1 C1 C2 C3 -175.9(9)
C1 C2 C3 C4 37.4(15)
N1 C2 C3 C4 -142.1(9)
C1 C2 C3 C8 -134.5(11)
N1 C2 C3 C8 46.0(13)
C8 C3 C4 C5 0.0
C2 C3 C4 C5 -172.1(9)
C3 C4 C5 C6 0.0
C4 C5 C6 C7 0.0
C5 C6 C7 C8 0.0
C6 C7 C8 C3 0.0
C4 C3 C8 C7 0.0
C2 C3 C8 C7 171.7(9)
O12 C12 C10 C16 1(2)
N1 C12 C10 C16 178.1(8)
O12 C12 C10 C11 -176.7(15)
N1 C12 C10 C11 0.5(14)
C16 C10 C11 C13 0.0
C12 C10 C11 C13 177.9(10)
C16 C10 C11 C9 -177.6(9)
C12 C10 C11 C9 0.3(11)
O11 C9 C11 C13 -14(2)
N1 C9 C11 C13 -178.3(8)
O11 C9 C11 C10 163.5(13)
N1 C9 C11 C10 -1.0(12)
C10 C11 C13 C14 0.0
C9 C11 C13 C14 176.9(11)
C11 C13 C14 C15 0.0
C13 C14 C15 C16 0.0
C11 C10 C16 C15 0.0
C12 C10 C16 C15 -177.4(13)
C14 C15 C16 C10 0.0
O11 C9 N1 C2 11(2)
C11 C9 N1 C2 177.0(13)
O11 C9 N1 C12 -164.4(14)
C11 C9 N1 C12 1.4(15)
C1 C2 N1 C9 -106.7(17)
C3 C2 N1 C9 72.9(17)
C1 C2 N1 C12 68.4(19)
C3 C2 N1 C12 -112.0(16)
O12 C12 N1 C9 176.2(15)
C10 C12 N1 C9 -1.2(17)
O12 C12 N1 C2 0(3)
C10 C12 N1 C2 -177.0(13)
Br2 C21 C22 N2 -6.4(18)
Br2 C21 C22 C23 -178.6(8)
C21 C22 C23 C28 141.9(11)
N2 C22 C23 C28 -30.8(12)
C21 C22 C23 C24 -35.1(15)
N2 C22 C23 C24 152.2(8)
C28 C23 C24 C25 0.0
C22 C23 C24 C25 176.9(8)
C23 C24 C25 C26 0.0
C24 C25 C26 C27 0.0
C25 C26 C27 C28 0.0
C26 C27 C28 C23 0.0
C24 C23 C28 C27 0.0
C22 C23 C28 C27 -177.1(8)
O21 C32 C30 C31 -173.5(12)
N2 C32 C30 C31 0.8(12)
O21 C32 C30 C36 5(2)
N2 C32 C30 C36 179.3(8)
C36 C30 C31 C33 0.0
C32 C30 C31 C33 178.8(10)
C36 C30 C31 C29 178.5(9)
C32 C30 C31 C29 -2.7(9)
O22 C29 C31 C30 171.5(11)
N2 C29 C31 C30 3.5(10)
O22 C29 C31 C33 -10.2(19)
N2 C29 C31 C33 -178.2(8)
C30 C31 C33 C34 0.0
C29 C31 C33 C34 -178.2(11)
C31 C33 C34 C35 0.0
C33 C34 C35 C36 0.0
C34 C35 C36 C30 0.0
C31 C30 C36 C35 0.0
C32 C30 C36 C35 -178.4(13)
O21 C32 N2 C22 -14(2)
C30 C32 N2 C22 171.4(12)
O21 C32 N2 C29 176.4(11)
C30 C32 N2 C29 1.5(14)
C21 C22 N2 C32 -64.8(19)
C23 C22 N2 C32 107.8(14)
C21 C22 N2 C29 104.1(14)
C23 C22 N2 C29 -83.3(14)
O22 C29 N2 C32 -172.3(12)
C31 C29 N2 C32 -3.1(13)
O22 C29 N2 C22 17.2(18)
C31 C29 N2 C22 -173.6(11)
